data_1549327
loop_
_publ_author_name
'Ortega, Gabriela'
'Hern\'andez, Jes\'us'
'Gonz\'alez, Teresa'
'Dorta, Romano'
'Brice\~no, Alexander'

_publ_section_title
;
 1,2,4,5-Benzenetetracarboxylic acid: a versatile hydrogen bonding
 template for controlling the regioselective topochemical synthesis of
 head-to-tail photodimers from stilbazole derivatives.
;
_journal_issue 5
_journal_name_full
'Photochemical &amp; photobiological sciences : Official journal of the European Photochemistry Association and the European Society for Photobiology'
_journal_page_first 670
_journal_page_last 680
_journal_paper_doi 10.1039/c7pp00448f
_journal_volume 17
_journal_year 2018
_chemical_compound_source Synthesis
_chemical_formula_moiety 'C36 H26 Cl2 N2 O8'
_chemical_formula_sum 'C36 H26 Cl2 N2 O8'
_chemical_formula_weight 685.49
_space_group_IT_number 2
_space_group_name_Hall '-P 1'
_space_group_name_H-M_alt 'P -1'
_symmetry_cell_setting triclinic
_symmetry_space_group_name_Hall '-P 1'
_symmetry_space_group_name_H-M 'P -1'
_atom_sites_solution_hydrogens geom
_atom_sites_solution_primary direct
_atom_sites_solution_secondary difmap
_audit_creation_date '12 January 2016'
_audit_creation_method SHELXL-97
_audit_update_record
;
2018-04-17 deposited with the CCDC.
2018-04-17 downloaded from the CCDC.
;
_cell_angle_alpha 64.40(3)
_cell_angle_beta 89.60(3)
_cell_angle_gamma 88.69(3)
_cell_formula_units_Z 1
_cell_length_a 8.9176(18)
_cell_length_b 9.7483(19)
_cell_length_c 10.094(2)
_cell_measurement_reflns_used 2052
_cell_measurement_temperature 295(2)
_cell_measurement_theta_max 56.3252
_cell_measurement_theta_min 4.5688
_cell_volume 791.1(3)
_computing_cell_refinement 'CrystalClear (Rigaku/MSC Inc., 2005)'
_computing_data_collection 'CrystalClear (Rigaku/MSC Inc., 2005)'
_computing_data_reduction 'CrystalClear (Rigaku/MSC Inc., 2005)'
_computing_molecular_graphics
;
SHELXLTL-NT V5.1 (Bruker AXS, 1998) and DIAMOND 
(Brandenburg, 1998)
;
_computing_publication_material
; 
SHELXLTL-NT V5.1 (Bruker AXS, 1998) and PLATON (Spek, 2003).
;
_computing_structure_refinement 'SHELXLTL-2003 (Sheldrick, 2003)'
_computing_structure_solution 'SHELXLTL-NT V5.1 (Bruker AXS, 1998)'
_diffrn_ambient_temperature 295(2)
_diffrn_measured_fraction_theta_full 0.977
_diffrn_measured_fraction_theta_max 0.783
_diffrn_measurement_device 'Mercury (2x2 bin mode)'
_diffrn_measurement_device_type 'Rigaku AFC7S Mercury'
_diffrn_measurement_method '\w '
_diffrn_radiation_detector CCD
_diffrn_radiation_monochromator graphite
_diffrn_radiation_source 'Normal-focus sealed tube'
_diffrn_radiation_type MoK\a
_diffrn_radiation_wavelength 0.71073
_diffrn_reflns_av_R_equivalents 0.0378
_diffrn_reflns_av_sigmaI/netI 0.0422
_diffrn_reflns_limit_h_max 11
_diffrn_reflns_limit_h_min -11
_diffrn_reflns_limit_k_max 12
_diffrn_reflns_limit_k_min -12
_diffrn_reflns_limit_l_max 11
_diffrn_reflns_limit_l_min -11
_diffrn_reflns_number 9839
_diffrn_reflns_theta_full 25.00
_diffrn_reflns_theta_max 28.16
_diffrn_reflns_theta_min 2.24
_diffrn_standards_decay_% 0
_diffrn_standards_interval_count 0
_diffrn_standards_interval_time 0
_diffrn_standards_number 0
_exptl_absorpt_coefficient_mu 0.264
_exptl_absorpt_correction_T_max 0.914
_exptl_absorpt_correction_T_min 0.890
_exptl_absorpt_correction_type multi-scan
_exptl_absorpt_process_details 'Jacobson, R. (1998) Private communication'
_exptl_crystal_colour yellow
_exptl_crystal_density_diffrn 1.439
_exptl_crystal_density_method 'not measured'
_exptl_crystal_description Block
_exptl_crystal_F_000 354
_exptl_crystal_size_max 0.45
_exptl_crystal_size_mid 0.38
_exptl_crystal_size_min 0.35
_refine_diff_density_max 0.444
_refine_diff_density_min -0.423
_refine_diff_density_rms 0.055
_refine_ls_extinction_method none
_refine_ls_goodness_of_fit_ref 1.095
_refine_ls_hydrogen_treatment constr
_refine_ls_matrix_type full
_refine_ls_number_parameters 217
_refine_ls_number_reflns 3033
_refine_ls_number_restraints 0
_refine_ls_restrained_S_all 1.095
_refine_ls_R_factor_all 0.0834
_refine_ls_R_factor_gt 0.0609
_refine_ls_shift/su_max 0.000
_refine_ls_shift/su_mean 0.000
_refine_ls_structure_factor_coef Fsqd
_refine_ls_weighting_details 'calc w=1/[\s^2^(Fo^2^)+(0.0607P)^2^+0.5609P] where P=(Fo^2^+2Fc^2^)/3'
_refine_ls_weighting_scheme calc
_refine_ls_wR_factor_gt 0.1447
_refine_ls_wR_factor_ref 0.1578
_reflns_number_gt 2320
_reflns_number_total 3033
_reflns_threshold_expression >2sigma(I)
_cod_data_source_file c7pp00448f2.cif
_cod_data_source_block p-1_CCDC5
_cod_depositor_comments
;
The following automatic conversions were performed:

'_symmetry_cell_setting' value 'Triclinic' changed to 'triclinic'
according to
/home/data/users/saulius/crontab/automatic-downloads/rss-feeds/RSC/lib/dictionaries/cif_core.dic
dictionary named 'cif_core.dic' version 2.4.2 from 2011-04-26.

'_exptl_absorpt_correction_type' value 'Multi Scan' changed to
'multi-scan' according to
/home/data/users/saulius/crontab/automatic-downloads/rss-feeds/RSC/lib/dictionaries/cif_core.dic
dictionary named 'cif_core.dic' version 2.4.2 from 2011-04-26.

Automatic conversion script
Id: cif_fix_values 4973 2017-02-22 13:04:09Z antanas 

 Adding full bibliography for 1549321--1549331.cif.
;
_cod_original_sg_symbol_H-M P-1
_cod_database_code 1549327

loop_
_symmetry_equiv_pos_as_xyz
'x, y, z'
'-x, -y, -z'

loop_
_atom_site_label
_atom_site_type_symbol
_atom_site_fract_x
_atom_site_fract_y
_atom_site_fract_z
_atom_site_U_iso_or_equiv
_atom_site_adp_type
_atom_site_occupancy
_atom_site_symmetry_multiplicity
_atom_site_calc_flag
_atom_site_refinement_flags
Cl1 Cl 0.28667(12) 0.68337(10) 0.92622(10) 0.0636(3) Uani 1 1 d .
N1 N -0.0492(3) 1.4605(3) 0.7145(3) 0.0414(6) Uani 1 1 d .
H1B H -0.1045 1.5369 0.6588 0.050 Uiso 1 1 calc R
O1 O -0.1513(2) 1.8178(2) 0.6924(2) 0.0403(5) Uani 1 1 d .
O2 O -0.2314(2) 1.6879(2) 0.5709(3) 0.0502(6) Uani 1 1 d .
O3 O -0.8878(2) 1.9369(2) 0.6197(2) 0.0370(5) Uani 1 1 d .
H1O H -0.9874 1.8845 0.6481 0.044 Uiso 1 1 d R
O4 O -0.8143(2) 1.7408(2) 0.5749(3) 0.0537(6) Uani 1 1 d .
C1 C -0.0350(4) 1.3397(3) 0.6856(4) 0.0468(8) Uani 1 1 d .
H1A H -0.0839 1.3389 0.6049 0.056 Uiso 1 1 calc R
C2 C 0.0207(4) 1.4642(3) 0.8278(4) 0.0485(8) Uani 1 1 d .
H2A H 0.0120 1.5511 0.8438 0.058 Uiso 1 1 calc R
C3 C 0.0521(4) 1.2161(3) 0.7750(4) 0.0507(8) Uani 1 1 d .
H3A H 0.0630 1.1329 0.7532 0.061 Uiso 1 1 calc R
C4 C 0.1054(4) 1.3432(4) 0.9222(4) 0.0508(8) Uani 1 1 d .
H4A H 0.1509 1.3470 1.0031 0.061 Uiso 1 1 calc R
C5 C 0.1233(3) 1.2144(3) 0.8967(3) 0.0421(7) Uani 1 1 d .
C6 C 0.2153(4) 1.0867(3) 1.0015(4) 0.0491(8) Uani 1 1 d .
H6A H 0.2479 1.0938 1.0856 0.059 Uiso 1 1 calc R
C7 C 0.2553(4) 0.9644(3) 0.9866(4) 0.0481(8) Uani 1 1 d .
H7A H 0.2204 0.9564 0.9037 0.058 Uiso 1 1 calc R
C8 C 0.3499(3) 0.8385(3) 1.0885(3) 0.0409(7) Uani 1 1 d .
C9 C 0.3751(4) 0.7067(3) 1.0693(3) 0.0420(7) Uani 1 1 d .
C10 C 0.4233(4) 0.8439(4) 1.2080(4) 0.0560(9) Uani 1 1 d .
H10A H 0.4092 0.9292 1.2259 0.067 Uiso 1 1 calc R
C11 C 0.4663(4) 0.5884(3) 1.1615(4) 0.0509(8) Uani 1 1 d .
H11A H 0.4794 0.5015 1.1460 0.061 Uiso 1 1 calc R
C12 C 0.5161(4) 0.7266(4) 1.3002(4) 0.0580(9) Uani 1 1 d .
H12A H 0.5639 0.7338 1.3784 0.070 Uiso 1 1 calc R
C13 C 0.5377(4) 0.5993(4) 1.2763(4) 0.0533(9) Uani 1 1 d .
H13A H 0.6007 0.5205 1.3380 0.064 Uiso 1 1 calc R
C14 C -0.2385(3) 1.7961(3) 0.6074(3) 0.0333(6) Uani 1 1 d .
C15 C -0.7898(3) 1.8619(3) 0.5749(3) 0.0341(6) Uani 1 1 d .
C16 C -0.6431(3) 1.9380(3) 0.5316(3) 0.0303(6) Uani 1 1 d .
C17 C -0.5142(3) 1.8455(3) 0.5764(3) 0.0339(6) Uani 1 1 d .
H17A H -0.5243 1.7408 0.6278 0.041 Uiso 1 1 calc R
C18 C -0.3715(3) 1.9046(3) 0.5466(3) 0.0300(6) Uani 1 1 d .

loop_
_atom_site_aniso_label
_atom_site_aniso_U_11
_atom_site_aniso_U_22
_atom_site_aniso_U_33
_atom_site_aniso_U_23
_atom_site_aniso_U_13
_atom_site_aniso_U_12
Cl1 0.0844(7) 0.0564(5) 0.0553(5) -0.0299(4) -0.0228(5) 0.0207(5)
N1 0.0408(14) 0.0323(13) 0.0438(14) -0.0101(11) -0.0044(11) 0.0133(11)
O1 0.0274(10) 0.0470(12) 0.0410(11) -0.0141(9) -0.0080(9) 0.0045(9)
O2 0.0467(13) 0.0405(12) 0.0684(15) -0.0289(11) -0.0215(11) 0.0211(10)
O3 0.0251(10) 0.0362(10) 0.0477(12) -0.0165(9) -0.0007(9) 0.0016(8)
O4 0.0399(12) 0.0441(12) 0.0866(18) -0.0369(12) 0.0059(12) -0.0088(10)
C1 0.0537(19) 0.0398(16) 0.0471(18) -0.0192(14) -0.0111(15) 0.0087(14)
C2 0.054(2) 0.0377(16) 0.0530(19) -0.0194(15) -0.0082(16) 0.0163(15)
C3 0.063(2) 0.0339(16) 0.057(2) -0.0218(15) -0.0070(17) 0.0136(15)
C4 0.061(2) 0.0422(17) 0.0495(19) -0.0212(15) -0.0153(16) 0.0176(16)
C5 0.0425(17) 0.0356(15) 0.0435(17) -0.0132(13) -0.0023(14) 0.0096(13)
C6 0.059(2) 0.0389(17) 0.0457(18) -0.0152(14) -0.0117(15) 0.0166(15)
C7 0.0526(19) 0.0404(17) 0.0458(18) -0.0141(14) -0.0100(15) 0.0154(15)
C8 0.0444(17) 0.0327(15) 0.0390(16) -0.0097(12) -0.0025(14) 0.0117(13)
C9 0.0482(18) 0.0394(16) 0.0349(16) -0.0132(13) -0.0023(13) 0.0082(14)
C10 0.069(2) 0.0429(18) 0.059(2) -0.0248(16) -0.0159(18) 0.0178(17)
C11 0.064(2) 0.0355(16) 0.0481(19) -0.0143(14) -0.0107(16) 0.0197(15)
C12 0.068(2) 0.053(2) 0.052(2) -0.0228(16) -0.0227(18) 0.0168(18)
C13 0.062(2) 0.0401(17) 0.0491(19) -0.0117(15) -0.0134(16) 0.0173(16)
C14 0.0263(14) 0.0314(14) 0.0375(15) -0.0106(12) -0.0037(12) 0.0041(11)
C15 0.0283(14) 0.0320(14) 0.0383(15) -0.0119(12) -0.0060(12) 0.0027(12)
C16 0.0250(13) 0.0287(13) 0.0373(15) -0.0145(11) -0.0047(11) 0.0038(11)
C17 0.0287(14) 0.0266(13) 0.0425(16) -0.0114(11) -0.0054(12) 0.0055(11)
C18 0.0246(13) 0.0276(13) 0.0374(15) -0.0138(11) -0.0044(11) 0.0048(11)

loop_
_atom_type_symbol
_atom_type_description
_atom_type_scat_dispersion_real
_atom_type_scat_dispersion_imag
_atom_type_scat_source
C C 0.0033 0.0016 'International Tables Vol C Tables 4.2.6.8 and 6.1.1.4'
H H 0.0000 0.0000 'International Tables Vol C Tables 4.2.6.8 and 6.1.1.4'
N N 0.0061 0.0033 'International Tables Vol C Tables 4.2.6.8 and 6.1.1.4'
O O 0.0106 0.0060 'International Tables Vol C Tables 4.2.6.8 and 6.1.1.4'
Cl Cl 0.1484 0.1585 'International Tables Vol C Tables 4.2.6.8 and 6.1.1.4'

loop_
_geom_angle_atom_site_label_1
_geom_angle_atom_site_label_2
_geom_angle_atom_site_label_3
_geom_angle
_geom_angle_site_symmetry_1
_geom_angle_site_symmetry_3
C2 N1 C1 120.7(2) . .
C2 N1 H1B 119.6 . .
C1 N1 H1B 119.6 . .
C15 O3 H1O 112.6 . .
N1 C1 C3 120.1(3) . .
N1 C1 H1A 119.9 . .
C3 C1 H1A 119.9 . .
N1 C2 C4 121.6(3) . .
N1 C2 H2A 119.2 . .
C4 C2 H2A 119.2 . .
C1 C3 C5 120.6(3) . .
C1 C3 H3A 119.7 . .
C5 C3 H3A 119.7 . .
C2 C4 C5 119.8(3) . .
C2 C4 H4A 120.1 . .
C5 C4 H4A 120.1 . .
C3 C5 C4 117.1(3) . .
C3 C5 C6 125.0(3) . .
C4 C5 C6 117.9(3) . .
C7 C6 C5 125.7(3) . .
C7 C6 H6A 117.1 . .
C5 C6 H6A 117.1 . .
C6 C7 C8 126.1(3) . .
C6 C7 H7A 116.9 . .
C8 C7 H7A 116.9 . .
C9 C8 C10 115.8(3) . .
C9 C8 C7 121.5(3) . .
C10 C8 C7 122.7(3) . .
C11 C9 C8 122.6(3) . .
C11 C9 Cl1 116.9(2) . .
C8 C9 Cl1 120.4(2) . .
C12 C10 C8 122.0(3) . .
C12 C10 H10A 119.0 . .
C8 C10 H10A 119.0 . .
C13 C11 C9 119.7(3) . .
C13 C11 H11A 120.2 . .
C9 C11 H11A 120.2 . .
C13 C12 C10 120.0(3) . .
C13 C12 H12A 120.0 . .
C10 C12 H12A 120.0 . .
C12 C13 C11 119.9(3) . .
C12 C13 H13A 120.0 . .
C11 C13 H13A 120.0 . .
O1 C14 O2 126.5(2) . .
O1 C14 C18 117.9(2) . .
O2 C14 C18 115.5(2) . .
O4 C15 O3 123.6(3) . .
O4 C15 C16 123.0(3) . .
O3 C15 C16 113.3(2) . .
C17 C16 C18 119.2(2) . 2_496
C17 C16 C15 117.1(2) . .
C18 C16 C15 123.6(2) 2_496 .
C18 C17 C16 122.1(2) . .
C18 C17 H17A 119.0 . .
C16 C17 H17A 119.0 . .
C17 C18 C16 118.7(2) . 2_496
C17 C18 C14 118.2(2) . .
C16 C18 C14 123.0(2) 2_496 .

loop_
_geom_bond_atom_site_label_1
_geom_bond_atom_site_label_2
_geom_bond_distance
_geom_bond_site_symmetry_2
Cl1 C9 1.751(3) .
N1 C2 1.320(4) .
N1 C1 1.334(4) .
N1 H1B 0.8600 .
O1 C14 1.249(3) .
O2 C14 1.259(3) .
O3 C15 1.324(3) .
O3 H1O 1.0115 .
O4 C15 1.206(3) .
C1 C3 1.377(4) .
C1 H1A 0.9300 .
C2 C4 1.366(4) .
C2 H2A 0.9300 .
C3 C5 1.381(4) .
C3 H3A 0.9300 .
C4 C5 1.392(4) .
C4 H4A 0.9300 .
C5 C6 1.473(4) .
C6 C7 1.306(4) .
C6 H6A 0.9300 .
C7 C8 1.466(4) .
C7 H7A 0.9300 .
C8 C9 1.394(4) .
C8 C10 1.398(4) .
C9 C11 1.378(4) .
C10 C12 1.381(4) .
C10 H10A 0.9300 .
C11 C13 1.371(5) .
C11 H11A 0.9300 .
C12 C13 1.371(5) .
C12 H12A 0.9300 .
C13 H13A 0.9300 .
C14 C18 1.515(3) .
C15 C16 1.486(4) .
C16 C17 1.395(3) .
C16 C18 1.398(4) 2_496
C17 C18 1.386(4) .
C17 H17A 0.9300 .
C18 C16 1.398(4) 2_496
